data_4346920
loop_
_publ_author_name
'Yoshinari, Nobuto'
'Shimizu, Tsutomu'
'Nozaki, Koichi'
'Konno, Takumi'

_publ_section_title
;
 Methanol-Triggered Turn-On-Type Photoluminescence in L-Cysteinato
 Palladium(II) and Platinum(II) Complexes Supported by a
 Bis(diphenylphosphine) Ligand.
;
_journal_issue 5
_journal_name_full 'Inorganic chemistry'
_journal_page_first 2030
_journal_page_last 2036
_journal_paper_doi 10.1021/acs.inorgchem.5b02363
_journal_volume 55
_journal_year 2016
_chemical_absolute_configuration rm
_chemical_formula_moiety 'C30 H31 N O2 P2 Pd S, 1.5(C H4 O), 1.5(O)'
_chemical_formula_sum 'C31.5 H37 N O5 P2 Pd S'
_chemical_formula_weight 710.02
_space_group_crystal_system orthorhombic
_space_group_IT_number 19
_space_group_name_Hall 'P 2ac 2ab'
_space_group_name_H-M_alt 'P 21 21 21'
_atom_sites_solution_hydrogens geom
_audit_creation_method SHELXL-2014/7
_cell_angle_alpha 90
_cell_angle_beta 90
_cell_angle_gamma 90
_cell_formula_units_Z 8
_cell_length_a 13.1259(2)
_cell_length_b 18.8248(3)
_cell_length_c 27.4833(5)
_cell_measurement_reflns_used 40336
_cell_measurement_temperature 200(2)
_cell_measurement_theta_max 27.50
_cell_measurement_theta_min 3.05
_cell_volume 6790.92(19)
_computing_cell_refinement 'RAPID AUTO'
_computing_data_collection 'RAPID AUTO (Rigaku, ????)'
_computing_data_reduction 'RAPID AUTO'
_computing_molecular_graphics 'Yadokari-XG 2009 (Wakita Nemoto et al., 2009)'
_computing_publication_material 'Yadokari-XG 2009 (Wakita,Nemoto et al., 2009)'
_computing_structure_refinement 'SHELXL-2014/7 (Sheldrick, 2014)'
_computing_structure_solution 'SHELXS-97 (Sheldrick, 1997)'
_diffrn_ambient_temperature 200(2)
_diffrn_detector_area_resol_mean 10.000
_diffrn_measured_fraction_theta_full 0.996
_diffrn_measured_fraction_theta_max 0.996
_diffrn_measurement_device_type 'Rigaku R-AXIS VII'
_diffrn_measurement_method \w
_diffrn_radiation_type MoK\a
_diffrn_radiation_wavelength 0.71075
_diffrn_reflns_av_R_equivalents 0.0290
_diffrn_reflns_av_unetI/netI 0.0338
_diffrn_reflns_Laue_measured_fraction_full 0.996
_diffrn_reflns_Laue_measured_fraction_max 0.996
_diffrn_reflns_limit_h_max 17
_diffrn_reflns_limit_h_min -17
_diffrn_reflns_limit_k_max 24
_diffrn_reflns_limit_k_min -24
_diffrn_reflns_limit_l_max 34
_diffrn_reflns_limit_l_min -35
_diffrn_reflns_number 54510
_diffrn_reflns_point_group_measured_fraction_full 0.997
_diffrn_reflns_point_group_measured_fraction_max 0.997
_diffrn_reflns_theta_full 25.242
_diffrn_reflns_theta_max 27.481
_diffrn_reflns_theta_min 3.048
_exptl_absorpt_coefficient_mu 0.740
_exptl_absorpt_correction_T_max 0.977
_exptl_absorpt_correction_T_min 0.829
_exptl_absorpt_correction_type multi-scan
_exptl_absorpt_process_details 'ABSCOR (Rigaku, 1995)'
_exptl_crystal_colour yellow
_exptl_crystal_density_diffrn 1.389
_exptl_crystal_description needle
_exptl_crystal_F_000 2920
_exptl_crystal_size_max 0.150
_exptl_crystal_size_mid 0.050
_exptl_crystal_size_min 0.030
_refine_diff_density_max 2.233
_refine_diff_density_min -0.736
_refine_diff_density_rms 0.108
_refine_ls_abs_structure_details
;
 Flack x determined using 5949 quotients [(I+)-(I-)]/[(I+)+(I-)]
 (Parsons, Flack and Wagner, Acta Cryst. B69 (2013) 249-259).
;
_refine_ls_abs_structure_Flack 0.001(5)
_refine_ls_extinction_method none
_refine_ls_goodness_of_fit_ref 1.109
_refine_ls_hydrogen_treatment constr
_refine_ls_matrix_type full
_refine_ls_number_parameters 754
_refine_ls_number_reflns 15525
_refine_ls_number_restraints 0
_refine_ls_restrained_S_all 1.109
_refine_ls_R_factor_all 0.0475
_refine_ls_R_factor_gt 0.0433
_refine_ls_shift/su_max 0.001
_refine_ls_shift/su_mean 0.000
_refine_ls_structure_factor_coef Fsqd
_refine_ls_weighting_details 'w=1/[\s^2^(Fo^2^)+(0.0631P)^2^+8.6427P] where P=(Fo^2^+2Fc^2^)/3'
_refine_ls_weighting_scheme calc
_refine_ls_wR_factor_gt 0.1122
_refine_ls_wR_factor_ref 0.1140
_reflns_Friedel_coverage 0.831
_reflns_Friedel_fraction_full 0.999
_reflns_Friedel_fraction_max 0.998
_reflns_number_gt 14633
_reflns_number_total 15525
_reflns_threshold_expression 'I > 2\s(I)'
_cod_data_source_file ic5b02363_si_002.cif
_cod_data_source_block 2a
_cod_depositor_comments
;

2020-07-06
Z value and formula fixed to values more according to usual
chemical conventions.                 miguel
;
_cod_original_formula_sum 'C63 H74 N2 O10 P4 Pd2 S2'
_cod_original_formula_weight 1420.04
_cod_original_formula_moiety '2(C30 H31 N O2 P2 Pd S), 3(C H4 O), 3(O)'
_cod_original_formula_units_Z 4
_cod_database_code 4346920
_shelx_shelxl_version_number 2014/7
_shelx_space_group_comment
;
The symmetry employed for this shelxl refinement is uniquely defined
by the following loop, which should always be used as a source of
symmetry information in preference to the above space-group names.
They are only intended as comments.
;
_shelx_estimated_absorpt_t_min 0.897
_shelx_estimated_absorpt_t_max 0.978

loop_
_space_group_symop_operation_xyz
'x, y, z'
'-x+1/2, -y, z+1/2'
'x+1/2, -y+1/2, -z'
'-x, y+1/2, -z+1/2'

loop_
_atom_site_label
_atom_site_type_symbol
_atom_site_fract_x
_atom_site_fract_y
_atom_site_fract_z
_atom_site_U_iso_or_equiv
_atom_site_adp_type
_atom_site_occupancy
_atom_site_site_symmetry_order
_atom_site_calc_flag
_atom_site_refinement_flags_posn
_atom_site_refinement_flags_adp
Pd1 Pd 0.81276(3) 0.21526(2) 0.36016(2) 0.01685(10) Uani 1 1 d . .
Pd2 Pd 1.06121(3) 0.04535(2) 0.52050(2) 0.01750(10) Uani 1 1 d . .
S2 S 1.01037(12) 0.12315(8) 0.45954(6) 0.0234(3) Uani 1 1 d . .
S1 S 0.75940(12) 0.30948(8) 0.40880(6) 0.0240(3) Uani 1 1 d . .
P2 P 1.19263(12) 0.00899(8) 0.47337(6) 0.0213(3) Uani 1 1 d . .
P1 P 0.95359(11) 0.27714(8) 0.33957(5) 0.0198(3) Uani 1 1 d . .
P4 P 1.10661(12) -0.03569(8) 0.58012(6) 0.0220(3) Uani 1 1 d . .
P3 P 0.86058(12) 0.12156(8) 0.31115(6) 0.0207(3) Uani 1 1 d . .
O2 O 0.5605(4) 0.2302(3) 0.31660(17) 0.0403(12) Uani 1 1 d . .
O4 O 0.7971(4) -0.0027(2) 0.5174(2) 0.0364(12) Uani 1 1 d . .
O1 O 0.4818(3) 0.3012(2) 0.37071(17) 0.0272(10) Uani 1 1 d . .
O3 O 0.7362(3) 0.0795(3) 0.46638(16) 0.0282(10) Uani 1 1 d . .
N2 N 0.6772(4) 0.1643(3) 0.38275(19) 0.0210(10) Uani 1 1 d . .
H2A H 0.6512 0.1393 0.3573 0.025 Uiso 1 1 calc R U
H2B H 0.6923 0.1329 0.4069 0.025 Uiso 1 1 calc R U
N1 N 0.9324(4) 0.0836(3) 0.55942(17) 0.0209(10) Uani 1 1 d . .
H1A H 0.9028 0.0468 0.5756 0.025 Uiso 1 1 calc R U
H1B H 0.9534 0.1159 0.5819 0.025 Uiso 1 1 calc R U
C32 C 0.8560(4) 0.1170(3) 0.5274(2) 0.0200(12) Uani 1 1 d . .
H1 H 0.8086 0.1453 0.5483 0.024 Uiso 1 1 calc R U
C43 C 1.1639(5) -0.0737(3) 0.4425(2) 0.0230(13) Uani 1 1 d . .
C7 C 0.9373(5) 0.3253(3) 0.2826(2) 0.0241(12) Uani 1 1 d . .
C31 C 0.9078(5) 0.1680(3) 0.4928(2) 0.0250(13) Uani 1 1 d . .
H2 H 0.9363 0.2084 0.5114 0.030 Uiso 1 1 calc R U
H3 H 0.8573 0.1869 0.4694 0.030 Uiso 1 1 calc R U
C30 C 0.7360(6) 0.1737(4) 0.2379(3) 0.0367(17) Uani 1 1 d . .
H4 H 0.7056 0.2013 0.2629 0.044 Uiso 1 1 calc R U
C33 C 0.7917(4) 0.0594(3) 0.5007(2) 0.0225(13) Uani 1 1 d . .
C3 C 0.5437(5) 0.2528(3) 0.3589(2) 0.0244(12) Uani 1 1 d . .
C35 C 1.3049(5) -0.0669(4) 0.5445(3) 0.0322(15) Uani 1 1 d . .
H5 H 1.3749 -0.0797 0.5546 0.039 Uiso 1 1 calc R U
H6 H 1.2740 -0.1093 0.5292 0.039 Uiso 1 1 calc R U
C14 C 0.9804(5) 0.4171(3) 0.3727(2) 0.0277(14) Uani 1 1 d . .
H7 H 0.9527 0.4318 0.3424 0.033 Uiso 1 1 calc R U
C2 C 0.5980(4) 0.2149(4) 0.4008(2) 0.0228(12) Uani 1 1 d . .
H8 H 0.5459 0.1868 0.4190 0.027 Uiso 1 1 calc R U
C18 C 1.0307(6) 0.3238(4) 0.4281(3) 0.0321(15) Uani 1 1 d . .
H9 H 1.0364 0.2747 0.4355 0.039 Uiso 1 1 calc R U
C37 C 1.2380(5) 0.0697(3) 0.4261(2) 0.0234(12) Uani 1 1 d . .
C56 C 1.1073(7) -0.1871(4) 0.5788(3) 0.0409(18) Uani 1 1 d . .
H10 H 1.1721 -0.1851 0.5942 0.049 Uiso 1 1 calc R U
C6 C 0.9976(5) 0.1029(3) 0.3091(3) 0.0266(14) Uani 1 1 d . .
H11 H 1.0203 0.0880 0.3419 0.032 Uiso 1 1 calc R U
H12 H 1.0097 0.0627 0.2866 0.032 Uiso 1 1 calc R U
C25 C 0.8197(6) 0.1313(3) 0.2477(2) 0.0283(13) Uani 1 1 d . .
C44 C 1.0642(6) -0.0966(4) 0.4388(3) 0.0337(15) Uani 1 1 d . .
H13 H 1.0105 -0.0681 0.4512 0.040 Uiso 1 1 calc R U
C34 C 1.3110(5) -0.0082(4) 0.5069(2) 0.0312(14) Uani 1 1 d . .
H14 H 1.3650 -0.0204 0.4832 0.037 Uiso 1 1 calc R U
H15 H 1.3318 0.0362 0.5235 0.037 Uiso 1 1 calc R U
C55 C 1.0554(5) -0.1244(3) 0.5675(2) 0.0261(13) Uani 1 1 d . .
C4 C 1.0707(5) 0.2253(3) 0.3324(2) 0.0254(13) Uani 1 1 d . .
H16 H 1.1269 0.2577 0.3232 0.031 Uiso 1 1 calc R U
H17 H 1.0885 0.2035 0.3640 0.031 Uiso 1 1 calc R U
C20 C 0.8330(5) 0.0079(4) 0.3739(2) 0.0287(14) Uani 1 1 d . .
H18 H 0.8745 0.0350 0.3953 0.034 Uiso 1 1 calc R U
C19 C 0.8063(5) 0.0355(3) 0.3290(2) 0.0229(12) Uani 1 1 d . .
C29 C 0.6966(7) 0.1754(5) 0.1903(3) 0.052(2) Uani 1 1 d . .
H19 H 0.6400 0.2050 0.1830 0.063 Uiso 1 1 calc R U
C40 C 1.3206(5) 0.1613(4) 0.3573(3) 0.0362(16) Uani 1 1 d . .
H20 H 1.3487 0.1927 0.3338 0.043 Uiso 1 1 calc R U
C38 C 1.2699(5) 0.1373(4) 0.4403(3) 0.0325(15) Uani 1 1 d . .
H21 H 1.2634 0.1522 0.4732 0.039 Uiso 1 1 calc R U
C42 C 1.2468(5) 0.0491(4) 0.3775(2) 0.0300(14) Uani 1 1 d . .
H22 H 1.2237 0.0035 0.3677 0.036 Uiso 1 1 calc R U
C41 C 1.2892(5) 0.0949(4) 0.3434(3) 0.0343(16) Uani 1 1 d . .
H23 H 1.2963 0.0802 0.3105 0.041 Uiso 1 1 calc R U
C10 C 0.9083(6) 0.4078(4) 0.1992(3) 0.0407(18) Uani 1 1 d . .
H24 H 0.8987 0.4369 0.1713 0.049 Uiso 1 1 calc R U
C39 C 1.3117(6) 0.1829(4) 0.4052(3) 0.0365(16) Uani 1 1 d . .
H25 H 1.3340 0.2290 0.4144 0.044 Uiso 1 1 calc R U
C48 C 1.2429(6) -0.1163(4) 0.4237(3) 0.0336(15) Uani 1 1 d . .
H26 H 1.3117 -0.1010 0.4259 0.040 Uiso 1 1 calc R U
C59 C 0.9159(6) -0.1947(4) 0.5370(3) 0.0382(17) Uani 1 1 d . .
H27 H 0.8498 -0.1976 0.5231 0.046 Uiso 1 1 calc R U
C16 C 1.0496(5) 0.4457(4) 0.4524(3) 0.0354(16) Uani 1 1 d . .
H28 H 1.0684 0.4797 0.4763 0.042 Uiso 1 1 calc R U
C13 C 0.9917(5) 0.3453(3) 0.3831(2) 0.0225(12) Uani 1 1 d . .
C21 C 0.7993(6) -0.0593(4) 0.3881(3) 0.0351(16) Uani 1 1 d . .
H29 H 0.8181 -0.0781 0.4189 0.042 Uiso 1 1 calc R U
C36 C 1.2436(5) -0.0478(4) 0.5896(2) 0.0294(14) Uani 1 1 d . .
H30 H 1.2717 -0.0034 0.6034 0.035 Uiso 1 1 calc R U
H31 H 1.2535 -0.0858 0.6141 0.035 Uiso 1 1 calc R U
C1 C 0.6492(5) 0.2653(3) 0.4366(2) 0.0237(13) Uani 1 1 d . .
H32 H 0.6718 0.2383 0.4656 0.028 Uiso 1 1 calc R U
H33 H 0.5995 0.3015 0.4475 0.028 Uiso 1 1 calc R U
C22 C 0.7376(6) -0.0989(4) 0.3565(3) 0.0442(19) Uani 1 1 d . .
H34 H 0.7139 -0.1446 0.3657 0.053 Uiso 1 1 calc R U
C12 C 1.0197(6) 0.3479(4) 0.2551(3) 0.0316(15) Uani 1 1 d . .
H35 H 1.0868 0.3359 0.2651 0.038 Uiso 1 1 calc R U
C24 C 0.7431(6) -0.0031(4) 0.2983(3) 0.0348(16) Uani 1 1 d . .
H36 H 0.7218 0.0169 0.2683 0.042 Uiso 1 1 calc R U
C26 C 0.8641(7) 0.0910(5) 0.2103(3) 0.049(2) Uani 1 1 d . .
H37 H 0.9225 0.0627 0.2166 0.058 Uiso 1 1 calc R U
C54 C 1.0275(7) -0.0672(4) 0.6734(3) 0.045(2) Uani 1 1 d . .
H38 H 1.0119 -0.1132 0.6613 0.054 Uiso 1 1 calc R U
C50 C 1.0877(5) 0.0527(4) 0.6601(2) 0.0316(15) Uani 1 1 d . .
H39 H 1.1139 0.0882 0.6389 0.038 Uiso 1 1 calc R U
C57 C 1.0639(8) -0.2523(4) 0.5676(3) 0.051(2) Uani 1 1 d . .
H40 H 1.1005 -0.2948 0.5740 0.061 Uiso 1 1 calc R U
C60 C 0.9577(5) -0.1292(4) 0.5466(3) 0.0300(14) Uani 1 1 d . .
H41 H 0.9207 -0.0873 0.5391 0.036 Uiso 1 1 calc R U
C27 C 0.8219(9) 0.0930(6) 0.1642(3) 0.063(3) Uani 1 1 d . .
H42 H 0.8503 0.0650 0.1388 0.076 Uiso 1 1 calc R U
C5 C 1.0614(5) 0.1652(4) 0.2930(2) 0.0290(14) Uani 1 1 d . .
H43 H 1.0311 0.1856 0.2631 0.035 Uiso 1 1 calc R U
H44 H 1.1306 0.1480 0.2847 0.035 Uiso 1 1 calc R U
C15 C 1.0103(6) 0.4678(4) 0.4074(3) 0.0336(15) Uani 1 1 d . .
H45 H 1.0040 0.5171 0.4004 0.040 Uiso 1 1 calc R U
C8 C 0.8386(6) 0.3451(4) 0.2677(3) 0.0370(17) Uani 1 1 d . .
H46 H 0.7811 0.3309 0.2862 0.044 Uiso 1 1 calc R U
C46 C 1.1192(7) -0.2041(4) 0.3985(3) 0.0442(19) Uani 1 1 d . .
H47 H 1.1038 -0.2485 0.3837 0.053 Uiso 1 1 calc R U
C9 C 0.8255(7) 0.3853(5) 0.2259(3) 0.048(2) Uani 1 1 d . .
H48 H 0.7587 0.3974 0.2156 0.057 Uiso 1 1 calc R U
C45 C 1.0425(6) -0.1622(4) 0.4167(3) 0.0405(18) Uani 1 1 d . .
H49 H 0.9738 -0.1777 0.4143 0.049 Uiso 1 1 calc R U
C47 C 1.2192(6) -0.1812(4) 0.4018(3) 0.0412(18) Uani 1 1 d . .
H50 H 1.2724 -0.2099 0.3890 0.049 Uiso 1 1 calc R U
C23 C 0.7112(6) -0.0704(4) 0.3111(3) 0.044(2) Uani 1 1 d . .
H51 H 0.6711 -0.0974 0.2890 0.053 Uiso 1 1 calc R U
C28 C 0.7384(8) 0.1357(7) 0.1552(3) 0.064(3) Uani 1 1 d . .
H52 H 0.7100 0.1368 0.1234 0.077 Uiso 1 1 calc R U
C53 C 1.0100(8) -0.0503(5) 0.7230(3) 0.055(2) Uani 1 1 d . .
H53 H 0.9839 -0.0855 0.7443 0.066 Uiso 1 1 calc R U
C51 C 1.0691(7) 0.0688(4) 0.7091(3) 0.0404(17) Uani 1 1 d . .
H54 H 1.0825 0.1152 0.7211 0.048 Uiso 1 1 calc R U
C52 C 1.0307(7) 0.0165(5) 0.7403(3) 0.047(2) Uani 1 1 d . .
H55 H 1.0188 0.0273 0.7735 0.056 Uiso 1 1 calc R U
C11 C 1.0056(6) 0.3880(4) 0.2132(3) 0.0382(17) Uani 1 1 d . .
H56 H 1.0627 0.4017 0.1941 0.046 Uiso 1 1 calc R U
C17 C 1.0608(6) 0.3744(4) 0.4617(3) 0.0360(15) Uani 1 1 d . .
H57 H 1.0896 0.3595 0.4917 0.043 Uiso 1 1 calc R U
C49 C 1.0679(5) -0.0154(3) 0.6423(2) 0.0250(12) Uani 1 1 d . .
C58 C 0.9685(7) -0.2558(4) 0.5473(3) 0.045(2) Uani 1 1 d . .
H58 H 0.9388 -0.3007 0.5404 0.054 Uiso 1 1 calc R U
O8 O 0.6629(4) -0.0979(3) 0.48493(17) 0.0356(11) Uani 1 1 d . .
H68 H 0.6568 -0.0538 0.4889 0.053 Uiso 1 1 calc R U
O10 O 0.6818(6) 0.8390(3) 0.1865(3) 0.0637(19) Uani 1 1 d . .
H69 H 0.6191 0.8418 0.1923 0.096 Uiso 1 1 calc R U
O9 O 0.4956(4) 0.4371(3) 0.0771(2) 0.0432(13) Uani 1 1 d . .
H70 H 0.4535 0.4281 0.0549 0.065 Uiso 1 1 calc R U
C62 C 0.4772(6) 0.5067(4) 0.0955(3) 0.0398(17) Uani 1 1 d . .
H59 H 0.4924 0.5078 0.1304 0.060 Uiso 1 1 calc R U
H60 H 0.4056 0.5193 0.0903 0.060 Uiso 1 1 calc R U
H61 H 0.5210 0.5408 0.0785 0.060 Uiso 1 1 calc R U
C63 C 0.7184(7) 0.9058(5) 0.1719(3) 0.053(2) Uani 1 1 d . .
H62 H 0.6649 0.9415 0.1763 0.079 Uiso 1 1 calc R U
H63 H 0.7379 0.9040 0.1375 0.079 Uiso 1 1 calc R U
H64 H 0.7779 0.9186 0.1916 0.079 Uiso 1 1 calc R U
O6 O 0.4628(13) 0.2544(6) 0.2313(4) 0.172(7) Uani 1 1 d . .
C61 C 0.6340(6) -0.1335(4) 0.5280(3) 0.0404(18) Uani 1 1 d . .
H65 H 0.6731 -0.1146 0.5555 0.061 Uiso 1 1 calc R U
H66 H 0.6477 -0.1844 0.5245 0.061 Uiso 1 1 calc R U
H67 H 0.5611 -0.1261 0.5339 0.061 Uiso 1 1 calc R U
O5 O 0.5525(11) 0.3471(10) 0.1718(6) 0.235(11) Uani 1 1 d . .
O7 O 0.1404(18) 0.0415(7) 0.2062(6) 0.216(9) Uani 1 1 d . .

loop_
_atom_site_aniso_label
_atom_site_aniso_U_11
_atom_site_aniso_U_22
_atom_site_aniso_U_33
_atom_site_aniso_U_23
_atom_site_aniso_U_13
_atom_site_aniso_U_12
Pd1 0.01568(19) 0.01595(19) 0.0189(2) 0.00007(17) 0.00044(17) 0.00041(16)
Pd2 0.01655(19) 0.01710(19) 0.0188(2) 0.00117(17) -0.00039(17) 0.00017(17)
S2 0.0238(7) 0.0245(7) 0.0219(7) 0.0041(6) 0.0018(6) 0.0019(6)
S1 0.0218(7) 0.0197(7) 0.0306(8) -0.0051(6) 0.0024(6) -0.0007(6)
P2 0.0182(7) 0.0224(7) 0.0233(7) 0.0017(6) 0.0007(6) 0.0001(6)
P1 0.0175(7) 0.0209(7) 0.0209(7) 0.0024(6) 0.0001(6) -0.0016(6)
P4 0.0228(7) 0.0212(7) 0.0220(7) 0.0032(6) -0.0001(6) 0.0010(6)
P3 0.0224(7) 0.0200(7) 0.0197(7) -0.0016(6) 0.0003(6) 0.0023(6)
O2 0.041(3) 0.053(3) 0.026(2) -0.004(2) 0.000(2) 0.019(3)
O4 0.032(3) 0.023(2) 0.055(3) 0.006(2) -0.014(2) -0.0051(19)
O1 0.023(2) 0.024(2) 0.035(3) -0.0008(19) -0.0027(19) 0.0059(17)
O3 0.022(2) 0.036(3) 0.027(2) -0.0005(19) -0.0030(18) 0.0006(19)
N2 0.018(2) 0.019(2) 0.026(3) 0.001(2) 0.000(2) -0.001(2)
N1 0.022(2) 0.021(2) 0.020(2) 0.0008(19) -0.001(2) -0.002(2)
C32 0.019(3) 0.021(3) 0.021(3) -0.003(2) 0.000(2) 0.003(2)
C43 0.030(3) 0.019(3) 0.020(3) 0.004(2) 0.001(2) 0.001(2)
C7 0.027(3) 0.024(3) 0.022(3) 0.001(2) -0.001(3) 0.000(3)
C31 0.020(3) 0.021(3) 0.034(3) -0.003(3) -0.003(2) 0.003(2)
C30 0.030(4) 0.051(5) 0.029(4) 0.005(3) -0.004(3) -0.001(3)
C33 0.014(3) 0.030(3) 0.023(3) -0.002(2) 0.003(2) 0.001(2)
C3 0.020(3) 0.026(3) 0.027(3) 0.002(3) -0.002(3) -0.001(2)
C35 0.021(3) 0.040(4) 0.035(4) 0.003(3) -0.004(3) 0.008(3)
C14 0.029(3) 0.026(3) 0.029(3) 0.001(3) 0.000(3) -0.002(3)
C2 0.017(3) 0.027(3) 0.024(3) 0.000(3) 0.002(2) 0.002(2)
C18 0.039(4) 0.024(3) 0.033(4) 0.001(3) -0.006(3) -0.008(3)
C37 0.019(3) 0.024(3) 0.028(3) 0.004(3) 0.003(2) 0.001(2)
C56 0.053(5) 0.028(4) 0.042(4) 0.005(3) -0.001(4) 0.004(3)
C6 0.023(3) 0.020(3) 0.036(4) -0.004(3) 0.001(3) 0.006(2)
C25 0.034(3) 0.029(3) 0.023(3) -0.002(3) 0.000(3) -0.004(3)
C44 0.030(3) 0.033(3) 0.038(4) 0.000(3) -0.002(3) 0.002(3)
C34 0.022(3) 0.039(4) 0.033(3) 0.001(3) -0.004(3) 0.003(3)
C55 0.031(3) 0.023(3) 0.025(3) 0.000(2) 0.006(3) -0.001(3)
C4 0.018(3) 0.031(3) 0.027(3) 0.002(3) 0.000(2) 0.000(3)
C20 0.029(3) 0.031(3) 0.026(3) -0.003(3) 0.004(3) 0.003(3)
C19 0.024(3) 0.020(3) 0.025(3) -0.002(2) 0.007(2) 0.004(2)
C29 0.038(4) 0.082(6) 0.037(4) 0.024(4) -0.002(4) -0.004(4)
C40 0.029(3) 0.036(4) 0.044(4) 0.016(3) 0.001(3) 0.000(3)
C38 0.027(3) 0.033(4) 0.038(4) -0.001(3) 0.009(3) -0.003(3)
C42 0.027(3) 0.032(3) 0.031(3) 0.003(3) -0.004(3) -0.007(3)
C41 0.028(4) 0.047(4) 0.028(3) 0.005(3) -0.001(3) 0.000(3)
C10 0.048(5) 0.043(4) 0.031(4) 0.014(3) -0.003(3) 0.001(3)
C39 0.030(3) 0.032(4) 0.048(4) 0.004(3) 0.011(3) -0.009(3)
C48 0.031(4) 0.028(3) 0.041(4) 0.001(3) 0.001(3) 0.009(3)
C59 0.034(4) 0.036(4) 0.045(4) -0.004(3) 0.007(3) -0.004(3)
C16 0.029(3) 0.038(4) 0.040(4) -0.019(3) -0.002(3) -0.007(3)
C13 0.020(3) 0.021(3) 0.026(3) 0.000(2) -0.005(2) -0.004(2)
C21 0.041(4) 0.029(4) 0.035(4) 0.008(3) 0.012(3) 0.002(3)
C36 0.028(3) 0.034(3) 0.026(3) 0.006(3) -0.005(3) 0.000(3)
C1 0.019(3) 0.024(3) 0.028(3) -0.003(2) 0.005(2) 0.000(2)
C22 0.041(4) 0.030(4) 0.062(5) 0.004(4) 0.011(4) -0.006(3)
C12 0.029(3) 0.034(4) 0.031(4) 0.004(3) 0.001(3) 0.001(3)
C24 0.033(4) 0.035(4) 0.037(4) -0.003(3) -0.003(3) -0.010(3)
C26 0.055(5) 0.063(6) 0.029(4) -0.010(4) 0.011(4) 0.008(4)
C54 0.061(5) 0.036(4) 0.038(4) -0.004(3) 0.016(4) -0.014(4)
C50 0.037(4) 0.030(3) 0.027(3) 0.003(3) -0.003(3) 0.002(3)
C57 0.073(6) 0.026(4) 0.053(5) 0.006(4) 0.001(5) 0.008(4)
C60 0.030(4) 0.025(3) 0.035(4) 0.002(3) 0.002(3) 0.001(3)
C27 0.079(7) 0.089(7) 0.022(4) -0.006(4) 0.010(4) -0.007(6)
C5 0.022(3) 0.035(3) 0.031(3) -0.002(3) 0.003(3) 0.010(3)
C15 0.038(4) 0.024(3) 0.038(4) -0.006(3) 0.000(3) 0.000(3)
C8 0.031(4) 0.047(4) 0.033(4) 0.016(3) 0.000(3) -0.006(3)
C46 0.064(5) 0.024(4) 0.044(4) -0.006(3) -0.006(4) 0.001(4)
C9 0.039(4) 0.066(5) 0.039(4) 0.024(4) -0.009(4) 0.002(4)
C45 0.037(4) 0.039(4) 0.045(4) -0.006(3) 0.007(3) -0.014(3)
C47 0.048(5) 0.033(4) 0.043(4) -0.011(3) -0.005(4) 0.012(3)
C23 0.042(5) 0.034(4) 0.057(5) -0.008(4) -0.007(4) -0.015(3)
C28 0.050(5) 0.120(9) 0.023(4) 0.015(5) -0.003(4) -0.020(6)
C53 0.084(7) 0.048(5) 0.034(4) 0.003(4) 0.021(4) -0.017(5)
C51 0.054(5) 0.030(3) 0.037(4) -0.006(3) -0.002(4) 0.003(3)
C52 0.057(5) 0.049(5) 0.035(4) -0.006(4) 0.012(4) 0.006(4)
C11 0.039(4) 0.042(4) 0.033(4) 0.014(3) 0.008(3) -0.007(3)
C17 0.034(4) 0.040(4) 0.034(3) 0.002(3) -0.007(3) -0.007(3)
C49 0.027(3) 0.026(3) 0.022(3) 0.002(3) 0.001(3) 0.000(3)
C58 0.057(5) 0.023(3) 0.056(5) 0.002(3) 0.011(4) -0.008(3)
O8 0.044(3) 0.035(3) 0.028(2) 0.000(2) -0.002(2) -0.014(2)
O10 0.064(4) 0.047(3) 0.080(5) 0.013(3) -0.035(4) -0.012(3)
O9 0.033(3) 0.037(3) 0.060(4) -0.005(3) -0.004(3) 0.005(2)
C62 0.031(4) 0.044(4) 0.044(4) -0.004(4) 0.001(3) -0.008(3)
C63 0.042(5) 0.063(6) 0.053(5) 0.000(5) -0.010(4) -0.008(4)
O6 0.287(19) 0.126(9) 0.102(8) 0.061(7) -0.115(10) -0.097(11)
C61 0.046(4) 0.044(4) 0.031(4) 0.000(3) -0.005(3) -0.010(4)
O5 0.133(11) 0.32(2) 0.253(17) -0.202(17) -0.098(12) 0.122(14)
O7 0.37(3) 0.106(9) 0.168(13) -0.039(9) 0.114(16) -0.028(14)

loop_
_atom_type_symbol
_atom_type_description
_atom_type_scat_dispersion_real
_atom_type_scat_dispersion_imag
_atom_type_scat_source
C C 0.0033 0.0016 'International Tables Vol C Tables 4.2.6.8 and 6.1.1.4'
H H 0.0000 0.0000 'International Tables Vol C Tables 4.2.6.8 and 6.1.1.4'
O O 0.0106 0.0060 'International Tables Vol C Tables 4.2.6.8 and 6.1.1.4'
N N 0.0061 0.0033 'International Tables Vol C Tables 4.2.6.8 and 6.1.1.4'
Pd Pd -0.9988 1.0072 'International Tables Vol C Tables 4.2.6.8 and 6.1.1.4'
S S 0.1246 0.1234 'International Tables Vol C Tables 4.2.6.8 and 6.1.1.4'
P P 0.1023 0.0942 'International Tables Vol C Tables 4.2.6.8 and 6.1.1.4'

loop_
_geom_angle_atom_site_label_1
_geom_angle_atom_site_label_2
_geom_angle_atom_site_label_3
_geom_angle
N2 Pd1 P1 175.45(14)
N2 Pd1 P3 93.09(14)
P1 Pd1 P3 91.46(6)
N2 Pd1 S1 85.61(14)
P1 Pd1 S1 89.84(6)
P3 Pd1 S1 178.26(6)
N1 Pd2 P2 175.14(14)
N1 Pd2 P4 94.11(14)
P2 Pd2 P4 90.55(6)
N1 Pd2 S2 85.47(14)
P2 Pd2 S2 89.82(6)
P4 Pd2 S2 177.52(6)
C31 S2 Pd2 98.1(2)
C1 S1 Pd1 97.5(2)
C43 P2 C37 105.8(3)
C43 P2 C34 105.1(3)
C37 P2 C34 101.0(3)
C43 P2 Pd2 111.7(2)
C37 P2 Pd2 117.7(2)
C34 P2 Pd2 114.3(2)
C7 P1 C13 104.2(3)
C7 P1 C4 105.7(3)
C13 P1 C4 102.4(3)
C7 P1 Pd1 112.1(2)
C13 P1 Pd1 115.1(2)
C4 P1 Pd1 116.1(2)
C49 P4 C55 105.4(3)
C49 P4 C36 99.6(3)
C55 P4 C36 105.9(3)
C49 P4 Pd2 117.0(2)
C55 P4 Pd2 111.8(2)
C36 P4 Pd2 115.8(2)
C25 P3 C6 106.1(3)
C25 P3 C19 103.2(3)
C6 P3 C19 102.7(3)
C25 P3 Pd1 113.5(2)
C6 P3 Pd1 115.5(2)
C19 P3 Pd1 114.41(19)
C2 N2 Pd1 113.2(4)
C2 N2 H2A 108.9
Pd1 N2 H2A 108.9
C2 N2 H2B 108.9
Pd1 N2 H2B 108.9
H2A N2 H2B 107.7
C32 N1 Pd2 112.6(3)
C32 N1 H1A 109.1
Pd2 N1 H1A 109.1
C32 N1 H1B 109.1
Pd2 N1 H1B 109.1
H1A N1 H1B 107.8
N1 C32 C31 109.9(5)
N1 C32 C33 110.6(5)
C31 C32 C33 113.0(5)
N1 C32 H1 107.7
C31 C32 H1 107.7
C33 C32 H1 107.7
C44 C43 C48 119.5(6)
C44 C43 P2 119.9(5)
C48 C43 P2 120.5(5)
C12 C7 C8 118.5(6)
C12 C7 P1 122.0(5)
C8 C7 P1 119.3(5)
C32 C31 S2 110.6(4)
C32 C31 H2 109.5
S2 C31 H2 109.5
C32 C31 H3 109.5
S2 C31 H3 109.5
H2 C31 H3 108.1
C25 C30 C29 119.0(8)
C25 C30 H4 120.5
C29 C30 H4 120.5
O3 C33 O4 126.2(6)
O3 C33 C32 117.3(6)
O4 C33 C32 116.3(5)
O2 C3 O1 126.6(6)
O2 C3 C2 117.0(5)
O1 C3 C2 116.3(6)
C34 C35 C36 114.3(6)
C34 C35 H5 108.7
C36 C35 H5 108.7
C34 C35 H6 108.7
C36 C35 H6 108.7
H5 C35 H6 107.6
C13 C14 C15 119.5(6)
C13 C14 H7 120.2
C15 C14 H7 120.2
N2 C2 C1 107.7(5)
N2 C2 C3 111.8(5)
C1 C2 C3 113.7(5)
N2 C2 H8 107.8
C1 C2 H8 107.8
C3 C2 H8 107.8
C17 C18 C13 119.7(6)
C17 C18 H9 120.2
C13 C18 H9 120.2
C38 C37 C42 119.7(6)
C38 C37 P2 118.0(5)
C42 C37 P2 122.2(5)
C57 C56 C55 119.8(8)
C57 C56 H10 120.1
C55 C56 H10 120.1
C5 C6 P3 113.9(4)
C5 C6 H11 108.8
P3 C6 H11 108.8
C5 C6 H12 108.8
P3 C6 H12 108.8
H11 C6 H12 107.7
C30 C25 C26 119.8(7)
C30 C25 P3 118.4(5)
C26 C25 P3 121.4(6)
C43 C44 C45 119.8(7)
C43 C44 H13 120.1
C45 C44 H13 120.1
C35 C34 P2 115.2(5)
C35 C34 H14 108.5
P2 C34 H14 108.5
C35 C34 H15 108.5
P2 C34 H15 108.5
H14 C34 H15 107.5
C56 C55 C60 118.6(6)
C56 C55 P4 123.3(6)
C60 C55 P4 118.1(5)
C5 C4 P1 113.1(4)
C5 C4 H16 109.0
P1 C4 H16 109.0
C5 C4 H17 109.0
P1 C4 H17 109.0
H16 C4 H17 107.8
C19 C20 C21 120.6(7)
C19 C20 H18 119.7
C21 C20 H18 119.7
C20 C19 C24 119.7(6)
C20 C19 P3 118.1(5)
C24 C19 P3 122.1(5)
C28 C29 C30 120.5(9)
C28 C29 H19 119.8
C30 C29 H19 119.8
C41 C40 C39 120.7(7)
C41 C40 H20 119.7
C39 C40 H20 119.7
C37 C38 C39 118.9(7)
C37 C38 H21 120.5
C39 C38 H21 120.5
C41 C42 C37 120.4(7)
C41 C42 H22 119.8
C37 C42 H22 119.8
C40 C41 C42 119.8(7)
C40 C41 H23 120.1
C42 C41 H23 120.1
C9 C10 C11 119.8(7)
C9 C10 H24 120.1
C11 C10 H24 120.1
C40 C39 C38 120.4(7)
C40 C39 H25 119.8
C38 C39 H25 119.8
C47 C48 C43 119.5(7)
C47 C48 H26 120.3
C43 C48 H26 120.3
C58 C59 C60 120.7(7)
C58 C59 H27 119.6
C60 C59 H27 119.6
C17 C16 C15 119.6(6)
C17 C16 H28 120.2
C15 C16 H28 120.2
C14 C13 C18 120.1(6)
C14 C13 P1 121.4(5)
C18 C13 P1 118.4(5)
C20 C21 C22 119.5(7)
C20 C21 H29 120.3
C22 C21 H29 120.3
C35 C36 P4 115.7(5)
C35 C36 H30 108.4
P4 C36 H30 108.4
C35 C36 H31 108.4
P4 C36 H31 108.4
H30 C36 H31 107.4
C2 C1 S1 111.1(4)
C2 C1 H32 109.4
S1 C1 H32 109.4
C2 C1 H33 109.4
S1 C1 H33 109.4
H32 C1 H33 108.0
C23 C22 C21 119.4(7)
C23 C22 H34 120.3
C21 C22 H34 120.3
C7 C12 C11 121.0(7)
C7 C12 H35 119.5
C11 C12 H35 119.5
C23 C24 C19 120.5(7)
C23 C24 H36 119.7
C19 C24 H36 119.7
C27 C26 C25 119.4(9)
C27 C26 H37 120.3
C25 C26 H37 120.3
C49 C54 C53 119.5(7)
C49 C54 H38 120.3
C53 C54 H38 120.3
C49 C50 C51 120.1(7)
C49 C50 H39 119.9
C51 C50 H39 119.9
C58 C57 C56 120.5(8)
C58 C57 H40 119.7
C56 C57 H40 119.7
C59 C60 C55 120.0(6)
C59 C60 H41 120.0
C55 C60 H41 120.0
C28 C27 C26 119.8(9)
C28 C27 H42 120.1
C26 C27 H42 120.1
C6 C5 C4 113.6(5)
C6 C5 H43 108.9
C4 C5 H43 108.9
C6 C5 H44 108.9
C4 C5 H44 108.9
H43 C5 H44 107.7
C16 C15 C14 119.9(6)
C16 C15 H45 120.1
C14 C15 H45 120.1
C9 C8 C7 120.0(7)
C9 C8 H46 120.0
C7 C8 H46 120.0
C45 C46 C47 119.4(7)
C45 C46 H47 120.3
C47 C46 H47 120.3
C10 C9 C8 120.7(7)
C10 C9 H48 119.6
C8 C9 H48 119.6
C46 C45 C44 120.9(7)
C46 C45 H49 119.5
C44 C45 H49 119.5
C46 C47 C48 120.8(7)
C46 C47 H50 119.6
C48 C47 H50 119.6
C24 C23 C22 120.2(7)
C24 C23 H51 119.9
C22 C23 H51 119.9
C29 C28 C27 121.4(8)
C29 C28 H52 119.3
C27 C28 H52 119.3
C52 C53 C54 120.4(8)
C52 C53 H53 119.8
C54 C53 H53 119.8
C52 C51 C50 120.0(7)
C52 C51 H54 120.0
C50 C51 H54 120.0
C53 C52 C51 120.3(7)
C53 C52 H55 119.9
C51 C52 H55 119.9
C10 C11 C12 119.9(7)
C10 C11 H56 120.0
C12 C11 H56 120.0
C16 C17 C18 121.2(7)
C16 C17 H57 119.4
C18 C17 H57 119.4
C50 C49 C54 119.7(6)
C50 C49 P4 117.9(5)
C54 C49 P4 122.2(5)
C57 C58 C59 120.2(7)
C57 C58 H58 119.9
C59 C58 H58 119.9
C61 O8 H68 109.5
C63 O10 H69 109.5
C62 O9 H70 109.5
O9 C62 H59 109.5
O9 C62 H60 109.5
H59 C62 H60 109.5
O9 C62 H61 109.5
H59 C62 H61 109.5
H60 C62 H61 109.5
O10 C63 H62 109.5
O10 C63 H63 109.5
H62 C63 H63 109.5
O10 C63 H64 109.5
H62 C63 H64 109.5
H63 C63 H64 109.5
O8 C61 H65 109.5
O8 C61 H66 109.5
H65 C61 H66 109.5
O8 C61 H67 109.5
H65 C61 H67 109.5
H66 C61 H67 109.5

loop_
_geom_bond_atom_site_label_1
_geom_bond_atom_site_label_2
_geom_bond_distance
Pd1 N2 2.115(5)
Pd1 P1 2.2570(15)
Pd1 P3 2.3065(16)
Pd1 S1 2.3289(15)
Pd2 N1 2.127(5)
Pd2 P2 2.2631(16)
Pd2 P4 2.3168(16)
Pd2 S2 2.3232(16)
S2 C31 1.833(6)
S1 C1 1.836(6)
P2 C43 1.813(6)
P2 C37 1.830(6)
P2 C34 1.835(7)
P1 C7 1.822(6)
P1 C13 1.824(6)
P1 C4 1.831(6)
P4 C49 1.822(6)
P4 C55 1.832(6)
P4 C36 1.832(7)
P3 C25 1.833(6)
P3 C6 1.834(6)
P3 C19 1.836(6)
O2 C3 1.257(8)
O4 C33 1.258(8)
O1 C3 1.263(8)
O3 C33 1.250(8)
N2 C2 1.493(8)
N2 H2A 0.9100
N2 H2B 0.9100
N1 C32 1.476(8)
N1 H1A 0.9100
N1 H1B 0.9100
C32 C31 1.512(9)
C32 C33 1.558(8)
C32 H1 1.0000
C43 C44 1.381(10)
C43 C48 1.408(9)
C7 C12 1.385(10)
C7 C8 1.409(10)
C31 H2 0.9900
C31 H3 0.9900
C30 C25 1.385(10)
C30 C29 1.408(10)
C30 H4 0.9500
C3 C2 1.531(9)
C35 C34 1.515(10)
C35 C36 1.520(9)
C35 H5 0.9900
C35 H6 0.9900
C14 C13 1.388(9)
C14 C15 1.406(9)
C14 H7 0.9500
C2 C1 1.525(9)
C2 H8 1.0000
C18 C17 1.384(10)
C18 C13 1.399(9)
C18 H9 0.9500
C37 C38 1.395(9)
C37 C42 1.396(9)
C56 C57 1.387(12)
C56 C55 1.398(10)
C56 H10 0.9500
C6 C5 1.507(9)
C6 H11 0.9900
C6 H12 0.9900
C25 C26 1.404(10)
C44 C45 1.405(10)
C44 H13 0.9500
C34 H14 0.9900
C34 H15 0.9900
C55 C60 1.409(9)
C4 C5 1.572(9)
C4 H16 0.9900
C4 H17 0.9900
C20 C19 1.383(9)
C20 C21 1.396(10)
C20 H18 0.9500
C19 C24 1.389(9)
C29 C28 1.337(14)
C29 H19 0.9500
C40 C41 1.370(11)
C40 C39 1.382(11)
C40 H20 0.9500
C38 C39 1.404(10)
C38 H21 0.9500
C42 C41 1.390(10)
C42 H22 0.9500
C41 H23 0.9500
C10 C9 1.379(12)
C10 C11 1.385(11)
C10 H24 0.9500
C39 H25 0.9500
C48 C47 1.397(10)
C48 H26 0.9500
C59 C58 1.372(11)
C59 C60 1.374(10)
C59 H27 0.9500
C16 C17 1.374(11)
C16 C15 1.404(10)
C16 H28 0.9500
C21 C22 1.403(12)
C21 H29 0.9500
C36 H30 0.9900
C36 H31 0.9900
C1 H32 0.9900
C1 H33 0.9900
C22 C23 1.402(12)
C22 H34 0.9500
C12 C11 1.391(10)
C12 H35 0.9500
C24 C23 1.379(11)
C24 H36 0.9500
C26 C27 1.383(12)
C26 H37 0.9500
C54 C49 1.400(10)
C54 C53 1.418(11)
C54 H38 0.9500
C50 C49 1.398(9)
C50 C51 1.401(10)
C50 H39 0.9500
C57 C58 1.373(13)
C57 H40 0.9500
C60 H41 0.9500
C27 C28 1.381(16)
C27 H42 0.9500
C5 H43 0.9900
C5 H44 0.9900
C15 H45 0.9500
C8 C9 1.385(10)
C8 H46 0.9500
C46 C45 1.374(11)
C46 C47 1.385(12)
C46 H47 0.9500
C9 H48 0.9500
C45 H49 0.9500
C47 H50 0.9500
C23 H51 0.9500
C28 H52 0.9500
C53 C52 1.371(13)
C53 H53 0.9500
C51 C52 1.400(12)
C51 H54 0.9500
C52 H55 0.9500
C11 H56 0.9500
C17 H57 0.9500
C58 H58 0.9500
O8 C61 1.412(9)
O8 H68 0.8400
O10 C63 1.405(11)
O10 H69 0.8400
O9 C62 1.424(9)
O9 H70 0.8400
C62 H59 0.9800
C62 H60 0.9800
C62 H61 0.9800
C63 H62 0.9800
C63 H63 0.9800
C63 H64 0.9800
C61 H65 0.9800
C61 H66 0.9800
C61 H67 0.9800

loop_
_geom_hbond_atom_site_label_D
_geom_hbond_atom_site_label_H
_geom_hbond_atom_site_label_A
_geom_hbond_distance_DH
_geom_hbond_distance_HA
_geom_hbond_distance_DA
_geom_hbond_angle_DHA
_geom_hbond_site_symmetry_A
N2 H2B O3 0.91 2.00 2.904(7) 169.3 .
N1 H1B O1 0.91 2.07 2.968(7) 170.9 3_556
C30 H4 O2 0.95 2.47 3.333(9) 151.3 .
C34 H14 O9 0.99 2.59 3.582(9) 175.5 4_745
C60 H41 O4 0.95 2.35 3.280(8) 166.3 .
O8 H68 O4 0.84 2.22 2.668(7) 113.3 .
O9 H70 O8 0.84 1.94 2.768(8) 167.8 4_655
O10 H69 O1 0.84 2.31 2.755(8) 113.4 4_655

loop_
_geom_torsion_atom_site_label_1
_geom_torsion_atom_site_label_2
_geom_torsion_atom_site_label_3
_geom_torsion_atom_site_label_4
_geom_torsion
Pd2 N1 C32 C31 -47.2(5)
Pd2 N1 C32 C33 78.2(5)
C37 P2 C43 C44 -112.3(6)
C34 P2 C43 C44 141.4(5)
Pd2 P2 C43 C44 17.0(6)
C37 P2 C43 C48 70.1(6)
C34 P2 C43 C48 -36.2(6)
Pd2 P2 C43 C48 -160.6(5)
C13 P1 C7 C12 75.7(6)
C4 P1 C7 C12 -31.9(6)
Pd1 P1 C7 C12 -159.2(5)
C13 P1 C7 C8 -99.3(6)
C4 P1 C7 C8 153.1(6)
Pd1 P1 C7 C8 25.7(6)
N1 C32 C31 S2 54.0(6)
C33 C32 C31 S2 -70.0(6)
Pd2 S2 C31 C32 -33.4(4)
N1 C32 C33 O3 -168.1(5)
C31 C32 C33 O3 -44.6(7)
N1 C32 C33 O4 15.2(7)
C31 C32 C33 O4 138.8(6)
Pd1 N2 C2 C1 -48.2(5)
Pd1 N2 C2 C3 77.3(5)
O2 C3 C2 N2 10.1(8)
O1 C3 C2 N2 -173.8(5)
O2 C3 C2 C1 132.3(6)
O1 C3 C2 C1 -51.6(7)
C43 P2 C37 C38 -177.4(5)
C34 P2 C37 C38 -68.1(6)
Pd2 P2 C37 C38 57.0(6)
C43 P2 C37 C42 -1.0(6)
C34 P2 C37 C42 108.3(6)
Pd2 P2 C37 C42 -126.6(5)
C25 P3 C6 C5 69.5(5)
C19 P3 C6 C5 177.5(5)
Pd1 P3 C6 C5 -57.3(5)
C29 C30 C25 C26 0.2(11)
C29 C30 C25 P3 -172.9(6)
C6 P3 C25 C30 -152.7(6)
C19 P3 C25 C30 99.7(6)
Pd1 P3 C25 C30 -24.7(6)
C6 P3 C25 C26 34.4(7)
C19 P3 C25 C26 -73.3(7)
Pd1 P3 C25 C26 162.3(6)
C48 C43 C44 C45 0.4(10)
P2 C43 C44 C45 -177.3(6)
C36 C35 C34 P2 -71.9(7)
C43 P2 C34 C35 -60.6(6)
C37 P2 C34 C35 -170.4(5)
Pd2 P2 C34 C35 62.2(6)
C57 C56 C55 C60 2.6(11)
C57 C56 C55 P4 -179.2(6)
C49 P4 C55 C56 -87.0(6)
C36 P4 C55 C56 17.9(7)
Pd2 P4 C55 C56 144.9(6)
C49 P4 C55 C60 91.1(5)
C36 P4 C55 C60 -163.9(5)
Pd2 P4 C55 C60 -36.9(6)
C7 P1 C4 C5 -66.7(5)
C13 P1 C4 C5 -175.6(4)
Pd1 P1 C4 C5 58.2(5)
C21 C20 C19 C24 1.9(10)
C21 C20 C19 P3 -175.9(5)
C25 P3 C19 C20 172.8(5)
C6 P3 C19 C20 62.6(5)
Pd1 P3 C19 C20 -63.4(5)
C25 P3 C19 C24 -4.9(6)
C6 P3 C19 C24 -115.1(6)
Pd1 P3 C19 C24 118.9(5)
C25 C30 C29 C28 1.1(13)
C42 C37 C38 C39 -0.9(10)
P2 C37 C38 C39 175.6(6)
C38 C37 C42 C41 1.5(10)
P2 C37 C42 C41 -174.9(5)
C39 C40 C41 C42 0.8(11)
C37 C42 C41 C40 -1.4(11)
C41 C40 C39 C38 -0.3(11)
C37 C38 C39 C40 0.3(11)
C44 C43 C48 C47 -0.2(10)
P2 C43 C48 C47 177.4(6)
C15 C14 C13 C18 1.3(10)
C15 C14 C13 P1 179.7(5)
C17 C18 C13 C14 -2.0(11)
C17 C18 C13 P1 179.6(6)
C7 P1 C13 C14 14.7(6)
C4 P1 C13 C14 124.7(6)
Pd1 P1 C13 C14 -108.5(5)
C7 P1 C13 C18 -166.9(5)
C4 P1 C13 C18 -57.0(6)
Pd1 P1 C13 C18 69.9(6)
C19 C20 C21 C22 -0.3(10)
C34 C35 C36 P4 67.5(7)
C49 P4 C36 C35 179.4(5)
C55 P4 C36 C35 70.2(6)
Pd2 P4 C36 C35 -54.3(6)
N2 C2 C1 S1 55.2(6)
C3 C2 C1 S1 -69.3(6)
Pd1 S1 C1 C2 -34.8(4)
C20 C21 C22 C23 0.3(11)
C8 C7 C12 C11 -1.4(10)
P1 C7 C12 C11 -176.4(6)
C20 C19 C24 C23 -3.5(11)
P3 C19 C24 C23 174.1(6)
C30 C25 C26 C27 -1.5(13)
P3 C25 C26 C27 171.3(8)
C55 C56 C57 C58 -2.8(13)
C58 C59 C60 C55 -0.4(11)
C56 C55 C60 C59 -1.1(10)
P4 C55 C60 C59 -179.3(5)
C25 C26 C27 C28 1.5(15)
P3 C6 C5 C4 73.0(7)
P1 C4 C5 C6 -73.4(6)
C17 C16 C15 C14 1.6(11)
C13 C14 C15 C16 -1.1(10)
C12 C7 C8 C9 1.1(11)
P1 C7 C8 C9 176.3(6)
C11 C10 C9 C8 2.4(14)
C7 C8 C9 C10 -1.6(13)
C47 C46 C45 C44 -0.3(13)
C43 C44 C45 C46 -0.1(12)
C45 C46 C47 C48 0.5(13)
C43 C48 C47 C46 -0.2(12)
C19 C24 C23 C22 3.5(12)
C21 C22 C23 C24 -1.9(12)
C30 C29 C28 C27 -1.1(15)
C26 C27 C28 C29 -0.2(16)
C49 C54 C53 C52 1.2(15)
C49 C50 C51 C52 0.1(12)
C54 C53 C52 C51 0.1(15)
C50 C51 C52 C53 -0.7(14)
C9 C10 C11 C12 -2.7(13)
C7 C12 C11 C10 2.2(12)
C15 C16 C17 C18 -2.2(12)
C13 C18 C17 C16 2.4(12)
C51 C50 C49 C54 1.2(11)
C51 C50 C49 P4 -173.4(6)
C53 C54 C49 C50 -1.8(13)
C53 C54 C49 P4 172.6(7)
C55 P4 C49 C50 -173.5(5)
C36 P4 C49 C50 77.0(6)
Pd2 P4 C49 C50 -48.6(6)
C55 P4 C49 C54 12.0(7)
C36 P4 C49 C54 -97.5(7)
Pd2 P4 C49 C54 136.9(6)
C56 C57 C58 C59 1.4(14)
C60 C59 C58 C57 0.2(13)
